data_9009432
loop_
_publ_author_name
'Kashaev, A. A.'
'Sapozhnikov, A. N.'

_publ_section_title
;
 Crystal structure of armstrongite
;
_journal_name_full Kristallografiya
_journal_page_first 956
_journal_page_last 961
_journal_volume 23
_journal_year 1978
_chemical_formula_sum 'Ca H4 O17 Si6 Zr'
_chemical_name_mineral Armstrongite
_space_group_IT_number 5
_symmetry_space_group_name_Hall 'C 2y'
_symmetry_space_group_name_H-M 'C 1 2 1'
_cell_angle_alpha 90
_cell_angle_beta 109.55
_cell_angle_gamma 90
_cell_formula_units_Z 4
_cell_length_a 14.04
_cell_length_b 14.16
_cell_length_c 7.81
_cell_volume 1463.166
_database_code_amcsd 0014184
_exptl_crystal_density_diffrn 2.614
_cod_original_formula_sum 'Ca Zr Si6 O17 H4'
_cod_database_code 9009432

loop_
_space_group_symop_operation_xyz
x,y,z
1/2+x,1/2+y,z
-x,y,-z
1/2-x,1/2+y,-z

loop_
_atom_site_label
_atom_site_fract_x
_atom_site_fract_y
_atom_site_fract_z
_atom_site_U_iso_or_equiv
_atom_site_type_symbol
_atom_site_attached_hydrogens
Ca 0.24800 0.25300 0.05300 0.01646 Ca 0
Zr 0.25800 0.00000 0.02400 0.01646 Zr 0
Si1 0.17400 0.13900 0.33800 0.01646 Si 0
Si2 0.20200 0.36800 0.34500 0.01646 Si 0
Si3 0.34200 0.36300 0.74300 0.01646 Si 0
Si4 0.33700 0.14300 0.71800 0.01646 Si 0
Si5 0.00200 0.00500 0.29900 0.01646 Si 0
Si6 0.00800 0.49100 0.29400 0.01646 Si 0
O1 0.50000 0.47600 0.50000 0.01646 O 0
O2 0.00000 0.49200 0.50000 0.01646 O 0
O3 0.26800 0.11700 0.51200 0.01646 O 0
O4 0.25200 0.39800 0.55100 0.01646 O 0
O5 0.21200 0.10200 0.17600 0.01646 O 0
O6 0.31000 0.37800 0.92100 0.01646 O 0
O7 0.24200 0.41600 0.19500 0.01646 O 0
O8 0.28200 0.11000 0.86200 0.01646 O 0
O9 0.18100 0.25300 0.32100 0.01646 O 0
O10 0.37000 0.25200 0.72400 0.01646 O 0
O11 0.06100 0.10300 0.32500 0.01646 O 0
O12 0.45000 0.42300 0.78100 0.01646 O 0
O13 0.08700 0.40400 0.30000 0.01646 O 0
O14 0.44300 0.09100 0.73500 0.01646 O 0
O15 -0.09000 0.47600 0.11400 0.01646 O 0
O16 -0.11600 0.02800 0.17600 0.01646 O 0
Wat1 0.09700 0.23800 0.77700 0.01646 O 2
Wat2 0.43400 0.23100 0.17600 0.01646 O 2

loop_
_cod_changelog_entry_id
_cod_changelog_entry_author
_cod_changelog_entry_date
_cod_changelog_entry_text
1
;cod-tools version 3.8.0
Id: cif_guess_AMCSD_atom_types 9574 2023-05-10 09:00:05Z saulius
;
2023-05-10T18:51:43+03:00
;Derived atom types and hydrogen counts
from atom names that follow the AMCSD naming convention
(Wat == water, O-H == hydroxyl).
;

loop_
_cod_related_entry_id
_cod_related_entry_database
_cod_related_entry_code
1 AMCSD 0014184
